data_1535980
loop_
_publ_author_name
'Cernak, J.'
'Paharova, J.'
'Skorepa, J.'
'Massa, W.'

_publ_section_title
;
 Tetracyanometallates with complex dien cations: (Ni (dien)2) (Ni (C N)4)
 x 2(H2 O) and (Ni (dien)2) (Pd (C N)4)
;
_journal_name_full 'Zeitschrift fuer Anorganische und Allgemeine Chemie'
_journal_page_first 344
_journal_page_last 348
_journal_volume 628
_journal_year 2002
_chemical_formula_sum 'C12 H30 N10 Ni2 O2'
_chemical_name_systematic '(Ni (C4 N3 H13)2) (Ni (C N)4) (H2 O)2'
_space_group_IT_number 2
_symmetry_space_group_name_Hall '-P 1'
_symmetry_space_group_name_H-M 'P -1'
_cell_angle_alpha 77.424
_cell_angle_beta 88.961
_cell_angle_gamma 61.332
_cell_formula_units_Z 2
_cell_length_a 8.8038
_cell_length_b 8.842
_cell_length_c 15.885
_cell_volume 1053.533
_citation_journal_id_ASTM ZAACAB
_cod_data_source_file Cernak_ZAACAB_2002_285.cif
_cod_data_source_block C12H30N10Ni2O2
_cod_database_code 1535980

loop_
_symmetry_equiv_pos_as_xyz
x,y,z
-x,-y,-z

loop_
_atom_site_label
_atom_site_type_symbol
_atom_site_fract_x
_atom_site_fract_y
_atom_site_fract_z
_atom_site_occupancy
_atom_site_U_iso_or_equiv
H11 H+1 -0.3405 0.9492 0.1087 1 0.0
C7 C-1 -0.8586 1.336 0.1761 1 0.0
C3 C+2 -0.1331 0.2331 0.0111 1 0.0
N7 N-3 -0.786 1.4934 0.2634 1 0.0
H14 H+1 -0.6469 1.0998 0.0795 1 0.0
H29 H+1 -0.6998 1.6481 0.4276 0.85 0.0
H15 H+1 -0.8505 1.2443 0.2252 1 0.0
H26 H+1 -0.3382 1.6094 0.163 1 0.0
H27 H+1 0.1774 -0.1018 0.3067 1 0.0
H10 H+1 -0.6034 1.6042 0.1256 1 0.0
H18 H+1 -1.0263 1.5363 0.2306 1 0.0
H3 H+1 -0.7038 1.3645 0.0939 1 0.0
C12 C-1 -0.4049 1.5668 0.2003 1 0.0
H21 H+1 -0.2425 1.1889 0.4347 1 0.0
H7 H+1 -0.4597 0.9998 0.3326 1 0.0
H25 H+1 -0.4868 1.6624 0.2252 1 0.0
H13 H+1 -0.5883 1.0204 0.1794 1 0.0
N4 N-3 0.1435 -0.1094 0.1862 1 0.0
N10 N-3 -0.4999 1.5107 0.1494 1 0.0
C6 C-1 -0.5913 1.1076 0.1293 1 0.0
H4 H+1 -0.8026 1.456 0.3184 1 0.0
H6 H+1 -0.6261 1.1262 0.3566 1 0.0
N9 N-3 -0.3899 1.3415 0.3214 1 0.0
H2 H+1 -0.2783 1.0001 0.2271 1 0.0
O1 O-2 0.2376 -0.1148 0.3566 1 0.0
C9 C-1 -0.4277 1.1165 0.4182 1 0.0
C5 C-1 -0.4103 1.071 0.1134 1 0.0
H20 H+1 -0.5111 1.2007 0.4483 1 0.0
H23 H+1 -0.1948 1.3178 0.2472 1 0.0
C4 C+2 0.0895 -0.0676 0.115 1 0.0
C1 C+2 -0.1275 0.66 0.3974 1 0.0
C2 C+2 0.0638 0.3153 0.4453 1 0.0
H9 H+1 -0.4381 1.4674 0.1063 1 0.0
N3 N-3 -0.2181 0.3763 0.0178 1 0.0
N5 N-3 -0.3316 1.1005 0.1849 1 0.0
O3 O-2 -0.458 1.628 0.405 0.15 0.0
Ni2 Ni+2 0 0 0 1 0.0
Ni1 Ni+2 0 0.5 0.5 1 0.0
Ni3 Ni+2 -0.53787 1.30961 0.23471 1 0.0
H22 H+1 -0.2054 1.0838 0.3617 1 0.0
H24 H+1 -0.228 1.4451 0.3092 1 0.0
H17 H+1 -0.945 1.6025 0.152 1 0.0
N6 N-3 -0.6889 1.285 0.1446 1 0.0
N8 N-3 -0.5192 1.1076 0.3443 1 0.0
H12 H+1 -0.4128 1.1486 0.0593 1 0.0
N2 N-3 0.1044 0.2043 0.4098 1 0.0
H16 H+1 -0.9405 1.3509 0.1308 1 0.0
H1 H+1 -0.2519 1.1324 0.1656 1 0.0
N1 N-3 -0.2069 0.7561 0.333 1 0.0
H5 H+1 -0.7931 1.6003 0.2576 1 0.0
C10 C-1 -0.2959 1.173 0.3869 1 0.0
O2 O-2 -0.6521 1.5476 0.4408 0.85 0.0
C8 C-1 -0.9199 1.5075 0.2029 1 0.0
C11 C-1 -0.2841 1.4091 0.2718 1 0.0
H28 H+1 0.1867 -0.0131 0.3762 1 0.0
H19 H+1 -0.3696 1.0011 0.4585 1 0.0
H30 H+1 -0.5713 1.5448 0.4505 0.85 0.0
H8 H+1 -0.4637 1.4255 0.3487 1 0.0
